data_4034739
loop_
_publ_author_name
'Li, Huaifeng'
'Gon\,calves, Th\'eo P'
'Hu, Jinsong'
'Zhao, Qianyi'
'Gong, Dirong'
'Lai, Zhiping'
'Wang, Zhixiang'
'Zheng, Junrong'
'Huang, Kuo-Wei'

_publ_section_title
;
 A Pseudodearomatized PN<sup>3</sup>P*Ni-H Complex as a Ligand and
 \s-Nucleophilic Catalyst.
;
_journal_issue 24
_journal_name_full 'The Journal of organic chemistry'
_journal_page_first 14969
_journal_page_last 14977
_journal_paper_doi 10.1021/acs.joc.8b02205
_journal_volume 83
_journal_year 2018
_chemical_formula_sum 'C84 H164 Cu4 I4 N12 Ni4 O P8'
_chemical_formula_weight 2602.63
_space_group_IT_number 14
_space_group_name_Hall '-P 2ybc'
_space_group_name_H-M_alt 'P 1 21/c 1'
_symmetry_cell_setting monoclinic
_symmetry_space_group_name_H-M 'P 1 21/c 1'
_atom_sites_solution_hydrogens geom
_atom_sites_solution_primary direct
_atom_sites_solution_secondary difmap
_audit_creation_method SHELXL-97
_cell_angle_alpha 90.00
_cell_angle_beta 114.3000(10)
_cell_angle_gamma 90.00
_cell_formula_units_Z 1
_cell_length_a 12.3898(3)
_cell_length_b 8.3356(2)
_cell_length_c 29.3057(6)
_cell_measurement_reflns_used 6105
_cell_measurement_temperature 150(2)
_cell_measurement_theta_max 66.61
_cell_measurement_theta_min 3.52
_cell_volume 2758.44(11)
_computing_structure_refinement 'SHELXL-97 (Sheldrick, 1997)'
_computing_structure_solution 'SHELXS-97 (Sheldrick, 1990)'
_diffrn_ambient_temperature 150(2)
_diffrn_measured_fraction_theta_full 0.995
_diffrn_measured_fraction_theta_max 0.995
_diffrn_measurement_device_type 'CCD area detector'
_diffrn_radiation_monochromator graphite
_diffrn_radiation_source 'fine-focus sealed tube'
_diffrn_radiation_type CuK\a
_diffrn_radiation_wavelength 1.54178
_diffrn_reflns_av_R_equivalents 0.0472
_diffrn_reflns_av_sigmaI/netI 0.0284
_diffrn_reflns_limit_h_max 15
_diffrn_reflns_limit_h_min -15
_diffrn_reflns_limit_k_max 10
_diffrn_reflns_limit_k_min -10
_diffrn_reflns_limit_l_max 35
_diffrn_reflns_limit_l_min -35
_diffrn_reflns_number 35925
_diffrn_reflns_theta_full 70.13
_diffrn_reflns_theta_max 70.13
_diffrn_reflns_theta_min 3.95
_exptl_absorpt_coefficient_mu 11.775
_exptl_crystal_density_diffrn 1.567
_exptl_crystal_density_method 'not measured'
_exptl_crystal_description block
_exptl_crystal_F_000 1320
_refine_diff_density_max 4.426
_refine_diff_density_min -1.534
_refine_diff_density_rms 0.148
_refine_ls_extinction_method none
_refine_ls_goodness_of_fit_ref 1.081
_refine_ls_hydrogen_treatment mixed
_refine_ls_matrix_type full
_refine_ls_number_parameters 278
_refine_ls_number_reflns 5216
_refine_ls_number_restraints 1
_refine_ls_restrained_S_all 1.082
_refine_ls_R_factor_all 0.0639
_refine_ls_R_factor_gt 0.0595
_refine_ls_shift/su_max 0.001
_refine_ls_shift/su_mean 0.000
_refine_ls_structure_factor_coef Fsqd
_refine_ls_weighting_details 'calc w=1/[\s^2^(Fo^2^)+(0.0715P)^2^+22.1271P] where P=(Fo^2^+2Fc^2^)/3'
_refine_ls_weighting_scheme calc
_refine_ls_wR_factor_gt 0.1523
_refine_ls_wR_factor_ref 0.1553
_reflns_number_gt 4766
_reflns_number_total 5216
_reflns_threshold_expression >2sigma(I)
_cod_data_source_file jo8b02205_si_002.cif
_cod_data_source_block hjs
_cod_depositor_comments
;
The following automatic conversions were performed:

data item '_symmetry_cell_setting' value 'Monoclinic' was changed to
'monoclinic' in accordance with the
/home/data/users/saulius/crontab/automatic-downloads/current/ACS/lib/dictionaries/cif_core.dic
dictionary named 'cif_core.dic' version 2.4.2 last updated on
2011-04-26.

Automatic conversion script
Id: cif_fix_values 6909 2019-04-08 15:41:33Z antanas 
;
_cod_original_sg_symbol_H-M p_1_21/c_1
_cod_database_code 4034739

loop_
_symmetry_equiv_pos_as_xyz
'x, y, z'
'-x, y+1/2, -z+1/2'
'-x, -y, -z'
'x, -y-1/2, z-1/2'

loop_
_atom_site_label
_atom_site_type_symbol
_atom_site_fract_x
_atom_site_fract_y
_atom_site_fract_z
_atom_site_U_iso_or_equiv
_atom_site_adp_type
_atom_site_occupancy
_atom_site_symmetry_multiplicity
_atom_site_calc_flag
_atom_site_refinement_flags
C5 C 0.4042(5) 0.9167(7) 0.6705(2) 0.0180(11) Uani 1 1 d .
C4 C 0.4696(5) 1.0151(7) 0.7116(2) 0.0238(12) Uani 1 1 d .
H2 H 0.5288 1.0850 0.7104 0.029 Uiso 1 1 calc R
C3 C 0.4468(5) 1.0088(7) 0.7538(2) 0.0258(12) Uani 1 1 d .
H3 H 0.4888 1.0781 0.7811 0.031 Uiso 1 1 calc R
C2 C 0.3638(5) 0.9034(7) 0.7573(2) 0.0235(12) Uani 1 1 d .
H4 H 0.3496 0.8972 0.7867 0.028 Uiso 1 1 calc R
C1 C 0.3023(5) 0.8072(6) 0.7158(2) 0.0183(11) Uani 1 1 d .
C6 C -0.0192(6) 0.6924(8) 0.6469(3) 0.0315(14) Uani 1 1 d .
C7 C 0.0013(8) 0.8753(9) 0.6493(4) 0.055(2) Uani 1 1 d .
H7A H -0.0750 0.9308 0.6381 0.083 Uiso 1 1 calc R
H7B H 0.0406 0.9046 0.6275 0.083 Uiso 1 1 calc R
H7C H 0.0514 0.9068 0.6838 0.083 Uiso 1 1 calc R
C8 C -0.0674(7) 0.6429(12) 0.6847(3) 0.050(2) Uani 1 1 d .
H8A H -0.1432 0.6969 0.6769 0.075 Uiso 1 1 calc R
H8B H -0.0110 0.6732 0.7184 0.075 Uiso 1 1 calc R
H8C H -0.0793 0.5264 0.6831 0.075 Uiso 1 1 calc R
C9 C -0.1071(7) 0.6478(12) 0.5941(3) 0.053(2) Uani 1 1 d .
H9A H -0.1216 0.5319 0.5923 0.079 Uiso 1 1 calc R
H9B H -0.0743 0.6778 0.5700 0.079 Uiso 1 1 calc R
H9C H -0.1818 0.7051 0.5861 0.079 Uiso 1 1 calc R
C10 C 0.1331(11) 0.3415(9) 0.7205(3) 0.060(3) Uani 1 1 d .
H10A H 0.0522 0.3603 0.7173 0.090 Uiso 1 1 calc R
H10B H 0.1886 0.4056 0.7483 0.090 Uiso 1 1 calc R
H10C H 0.1526 0.2275 0.7270 0.090 Uiso 1 1 calc R
C11 C 0.1423(6) 0.3904(7) 0.6718(2) 0.0262(13) Uani 1 1 d .
C12 C 0.0469(7) 0.3048(8) 0.6278(3) 0.0389(16) Uani 1 1 d .
H12A H 0.0659 0.1903 0.6291 0.058 Uiso 1 1 calc R
H12B H 0.0434 0.3504 0.5964 0.058 Uiso 1 1 calc R
H12C H -0.0299 0.3185 0.6295 0.058 Uiso 1 1 calc R
C13 C 0.2629(7) 0.3422(9) 0.6730(3) 0.0458(19) Uani 1 1 d .
H13A H 0.2703 0.2251 0.6745 0.069 Uiso 1 1 calc R
H13B H 0.3262 0.3894 0.7025 0.069 Uiso 1 1 calc R
H13C H 0.2693 0.3813 0.6426 0.069 Uiso 1 1 calc R
C14 C 0.1794(9) 1.0571(11) 0.5499(3) 0.053(2) Uani 1 1 d .
H14A H 0.1348 1.1372 0.5247 0.080 Uiso 1 1 calc R
H14B H 0.2339 1.1116 0.5803 0.080 Uiso 1 1 calc R
H14C H 0.1242 0.9906 0.5578 0.080 Uiso 1 1 calc R
C15 C 0.2503(6) 0.9504(8) 0.5293(2) 0.0283(13) Uani 1 1 d .
C16 C 0.3331(7) 1.0553(10) 0.5150(3) 0.047(2) Uani 1 1 d .
H16A H 0.3754 0.9881 0.5003 0.071 Uiso 1 1 calc R
H16B H 0.3904 1.1086 0.5450 0.071 Uiso 1 1 calc R
H16C H 0.2866 1.1363 0.4906 0.071 Uiso 1 1 calc R
C17 C 0.1637(7) 0.8653(11) 0.4826(3) 0.047(2) Uani 1 1 d .
H17A H 0.1142 0.9450 0.4584 0.071 Uiso 1 1 calc R
H17B H 0.1133 0.7931 0.4917 0.071 Uiso 1 1 calc R
H17C H 0.2079 0.8031 0.4676 0.071 Uiso 1 1 calc R
C18 C 0.4206(6) 0.6565(8) 0.5650(2) 0.0289(13) Uani 1 1 d .
C19 C 0.4918(9) 0.5711(11) 0.6145(3) 0.054(2) Uani 1 1 d .
H19A H 0.4376 0.5273 0.6280 0.081 Uiso 1 1 calc R
H19B H 0.5458 0.6477 0.6384 0.081 Uiso 1 1 calc R
H19C H 0.5377 0.4836 0.6088 0.081 Uiso 1 1 calc R
C20 C 0.3421(9) 0.5349(11) 0.5269(4) 0.060(2) Uani 1 1 d .
H20A H 0.3898 0.4421 0.5261 0.090 Uiso 1 1 calc R
H20B H 0.3074 0.5847 0.4937 0.090 Uiso 1 1 calc R
H20C H 0.2788 0.4998 0.5364 0.090 Uiso 1 1 calc R
C21 C 0.5081(8) 0.7312(11) 0.5462(4) 0.050(2) Uani 1 1 d .
H21A H 0.5626 0.6485 0.5447 0.074 Uiso 1 1 calc R
H21B H 0.5531 0.8164 0.5692 0.074 Uiso 1 1 calc R
H21C H 0.4643 0.7765 0.5128 0.074 Uiso 1 1 calc R
Cu1 Cu 0.55623(8) 1.03217(12) 0.62950(4) 0.0319(2) Uani 1 1 d .
I1 I 0.73159(4) 1.17541(6) 0.641025(19) 0.03873(17) Uani 1 1 d .
N3 N 0.4226(4) 0.9177(6) 0.62770(17) 0.0208(10) Uani 1 1 d .
N1 N 0.2198(5) 0.6942(6) 0.71557(17) 0.0225(10) Uani 1 1 d .
H2N H 0.2228 0.6757 0.7467 0.15(7) Uiso 1 1 d R
N2 N 0.3197(4) 0.8155(5) 0.67319(17) 0.0169(9) Uani 1 1 d .
Ni1 Ni 0.21960(8) 0.70020(11) 0.61524(3) 0.0181(2) Uani 1 1 d D
H1 H 0.135(5) 0.619(8) 0.5667(15) 0.027 Uiso 1 1 d D
P2 P 0.32723(12) 0.80406(17) 0.58045(5) 0.0190(3) Uani 1 1 d .
P1 P 0.13064(12) 0.60944(17) 0.65988(5) 0.0178(3) Uani 1 1 d .

loop_
_atom_site_aniso_label
_atom_site_aniso_U_11
_atom_site_aniso_U_22
_atom_site_aniso_U_33
_atom_site_aniso_U_23
_atom_site_aniso_U_13
_atom_site_aniso_U_12
C5 0.014(2) 0.021(3) 0.018(2) 0.000(2) 0.005(2) 0.000(2)
C4 0.021(3) 0.023(3) 0.025(3) -0.004(2) 0.007(2) -0.005(2)
C3 0.027(3) 0.025(3) 0.019(3) -0.006(2) 0.004(2) -0.003(2)
C2 0.029(3) 0.025(3) 0.016(2) -0.002(2) 0.008(2) -0.003(2)
C1 0.021(3) 0.017(3) 0.018(3) 0.002(2) 0.008(2) 0.002(2)
C6 0.026(3) 0.027(3) 0.044(4) 0.003(3) 0.016(3) 0.005(3)
C7 0.047(5) 0.025(4) 0.093(7) 0.007(4) 0.029(5) 0.014(3)
C8 0.042(4) 0.064(5) 0.061(5) -0.006(4) 0.037(4) -0.001(4)
C9 0.028(4) 0.077(6) 0.042(4) 0.006(4) 0.002(3) 0.017(4)
C10 0.121(9) 0.023(4) 0.046(5) 0.011(3) 0.045(5) -0.003(4)
C11 0.033(3) 0.017(3) 0.027(3) 0.000(2) 0.010(3) -0.004(2)
C12 0.042(4) 0.024(3) 0.048(4) -0.007(3) 0.015(3) -0.010(3)
C13 0.032(4) 0.030(4) 0.063(5) 0.000(3) 0.008(4) 0.009(3)
C14 0.064(5) 0.051(5) 0.047(4) 0.019(4) 0.026(4) 0.032(4)
C15 0.027(3) 0.034(3) 0.021(3) 0.006(3) 0.007(2) -0.001(3)
C16 0.040(4) 0.050(5) 0.047(4) 0.024(4) 0.012(3) -0.008(4)
C17 0.045(4) 0.051(5) 0.028(3) 0.003(3) -0.003(3) -0.012(4)
C18 0.038(3) 0.028(3) 0.030(3) -0.002(3) 0.023(3) 0.003(3)
C19 0.069(6) 0.051(5) 0.052(5) 0.018(4) 0.034(4) 0.035(4)
C20 0.069(6) 0.045(5) 0.074(6) -0.036(5) 0.038(5) -0.007(4)
C21 0.058(5) 0.046(5) 0.070(5) -0.010(4) 0.052(5) -0.003(4)
Cu1 0.0269(5) 0.0374(6) 0.0345(5) -0.0038(4) 0.0157(4) -0.0073(4)
I1 0.0325(3) 0.0410(3) 0.0539(3) -0.0063(2) 0.0291(2) -0.00488(18)
N3 0.019(2) 0.025(2) 0.021(2) -0.001(2) 0.0101(19) -0.0076(19)
N1 0.031(3) 0.024(3) 0.013(2) -0.0030(18) 0.0103(19) -0.010(2)
N2 0.018(2) 0.016(2) 0.016(2) -0.0006(17) 0.0067(18) 0.0002(17)
Ni1 0.0208(5) 0.0197(5) 0.0151(4) -0.0034(4) 0.0088(4) -0.0060(4)
P2 0.0206(7) 0.0218(7) 0.0168(6) -0.0018(5) 0.0098(5) -0.0028(5)
P1 0.0210(7) 0.0164(7) 0.0173(6) 0.0004(5) 0.0092(5) -0.0021(5)

loop_
_atom_type_symbol
_atom_type_description
_atom_type_scat_dispersion_real
_atom_type_scat_dispersion_imag
_atom_type_scat_source
C C 0.0181 0.0091 'International Tables Vol C Tables 4.2.6.8 and 6.1.1.4'
H H 0.0000 0.0000 'International Tables Vol C Tables 4.2.6.8 and 6.1.1.4'
Cu Cu -1.9646 0.5888 'International Tables Vol C Tables 4.2.6.8 and 6.1.1.4'
I I -0.3257 6.8362 'International Tables Vol C Tables 4.2.6.8 and 6.1.1.4'
N N 0.0311 0.0180 'International Tables Vol C Tables 4.2.6.8 and 6.1.1.4'
Ni Ni -3.0029 0.5091 'International Tables Vol C Tables 4.2.6.8 and 6.1.1.4'
O O 0.0492 0.0322 'International Tables Vol C Tables 4.2.6.8 and 6.1.1.4'
P P 0.2955 0.4335 'International Tables Vol C Tables 4.2.6.8 and 6.1.1.4'

loop_
_geom_angle_atom_site_label_1
_geom_angle_atom_site_label_2
_geom_angle_atom_site_label_3
_geom_angle
N3 C5 N2 118.5(5)
N3 C5 C4 122.0(5)
N2 C5 C4 119.6(5)
C3 C4 C5 119.2(5)
C3 C4 H2 120.4
C5 C4 H2 120.4
C4 C3 C2 121.5(5)
C4 C3 H3 119.2
C2 C3 H3 119.2
C3 C2 C1 117.0(5)
C3 C2 H4 121.5
C1 C2 H4 121.5
N2 C1 N1 115.3(5)
N2 C1 C2 122.6(5)
N1 C1 C2 122.1(5)
C8 C6 C9 110.0(7)
C8 C6 C7 110.1(7)
C9 C6 C7 108.8(7)
C8 C6 P1 114.1(5)
C9 C6 P1 110.5(5)
C7 C6 P1 103.0(5)
C6 C7 H7A 109.5
C6 C7 H7B 109.5
H7A C7 H7B 109.5
C6 C7 H7C 109.5
H7A C7 H7C 109.5
H7B C7 H7C 109.5
C6 C8 H8A 109.5
C6 C8 H8B 109.5
H8A C8 H8B 109.5
C6 C8 H8C 109.5
H8A C8 H8C 109.5
H8B C8 H8C 109.5
C6 C9 H9A 109.5
C6 C9 H9B 109.5
H9A C9 H9B 109.5
C6 C9 H9C 109.5
H9A C9 H9C 109.5
H9B C9 H9C 109.5
C11 C10 H10A 109.5
C11 C10 H10B 109.5
H10A C10 H10B 109.5
C11 C10 H10C 109.5
H10A C10 H10C 109.5
H10B C10 H10C 109.5
C12 C11 C10 109.6(6)
C12 C11 C13 107.8(6)
C10 C11 C13 110.7(7)
C12 C11 P1 109.3(4)
C10 C11 P1 114.0(5)
C13 C11 P1 105.2(5)
C11 C12 H12A 109.5
C11 C12 H12B 109.5
H12A C12 H12B 109.5
C11 C12 H12C 109.5
H12A C12 H12C 109.5
H12B C12 H12C 109.5
C11 C13 H13A 109.5
C11 C13 H13B 109.5
H13A C13 H13B 109.5
C11 C13 H13C 109.5
H13A C13 H13C 109.5
H13B C13 H13C 109.5
C15 C14 H14A 109.5
C15 C14 H14B 109.5
H14A C14 H14B 109.5
C15 C14 H14C 109.5
H14A C14 H14C 109.5
H14B C14 H14C 109.5
C17 C15 C16 108.9(6)
C17 C15 C14 108.5(7)
C16 C15 C14 109.4(7)
C17 C15 P2 110.9(5)
C16 C15 P2 114.5(5)
C14 C15 P2 104.4(4)
C15 C16 H16A 109.5
C15 C16 H16B 109.5
H16A C16 H16B 109.5
C15 C16 H16C 109.5
H16A C16 H16C 109.5
H16B C16 H16C 109.5
C15 C17 H17A 109.5
C15 C17 H17B 109.5
H17A C17 H17B 109.5
C15 C17 H17C 109.5
H17A C17 H17C 109.5
H17B C17 H17C 109.5
C20 C18 C19 109.3(7)
C20 C18 C21 109.7(6)
C19 C18 C21 108.2(7)
C20 C18 P2 110.1(5)
C19 C18 P2 104.5(4)
C21 C18 P2 114.7(5)
C18 C19 H19A 109.5
C18 C19 H19B 109.5
H19A C19 H19B 109.5
C18 C19 H19C 109.5
H19A C19 H19C 109.5
H19B C19 H19C 109.5
C18 C20 H20A 109.5
C18 C20 H20B 109.5
H20A C20 H20B 109.5
C18 C20 H20C 109.5
H20A C20 H20C 109.5
H20B C20 H20C 109.5
C18 C21 H21A 109.5
C18 C21 H21B 109.5
H21A C21 H21B 109.5
C18 C21 H21C 109.5
H21A C21 H21C 109.5
H21B C21 H21C 109.5
N3 Cu1 I1 174.02(15)
C5 N3 P2 115.1(4)
C5 N3 Cu1 116.9(4)
P2 N3 Cu1 127.8(3)
C1 N1 P1 118.1(4)
C1 N1 H2N 112.6
P1 N1 H2N 129.2
C1 N2 C5 120.0(5)
C1 N2 Ni1 120.3(4)
C5 N2 Ni1 119.5(4)
N2 Ni1 P1 86.79(15)
N2 Ni1 P2 85.23(15)
P1 Ni1 P2 171.89(7)
N2 Ni1 H1 176(3)
P1 Ni1 H1 95(3)
P2 Ni1 H1 93(3)
N3 P2 C15 104.2(3)
N3 P2 C18 105.9(3)
C15 P2 C18 113.5(3)
N3 P2 Ni1 101.32(17)
C15 P2 Ni1 115.5(2)
C18 P2 Ni1 114.4(2)
N1 P1 C11 105.0(3)
N1 P1 C6 103.9(3)
C11 P1 C6 113.4(3)
N1 P1 Ni1 98.23(18)
C11 P1 Ni1 116.0(2)
C6 P1 Ni1 117.3(2)

loop_
_geom_bond_atom_site_label_1
_geom_bond_atom_site_label_2
_geom_bond_distance
C5 N3 1.364(7)
C5 N2 1.372(7)
C5 C4 1.406(8)
C4 C3 1.377(9)
C4 H2 0.9500
C3 C2 1.388(9)
C3 H3 0.9500
C2 C1 1.394(8)
C2 H4 0.9500
C1 N2 1.352(7)
C1 N1 1.388(7)
C6 C8 1.514(10)
C6 C9 1.528(11)
C6 C7 1.542(10)
C6 P1 1.868(7)
C7 H7A 0.9800
C7 H7B 0.9800
C7 H7C 0.9800
C8 H8A 0.9800
C8 H8B 0.9800
C8 H8C 0.9800
C9 H9A 0.9800
C9 H9B 0.9800
C9 H9C 0.9800
C10 C11 1.533(10)
C10 H10A 0.9800
C10 H10B 0.9800
C10 H10C 0.9800
C11 C12 1.521(9)
C11 C13 1.534(10)
C11 P1 1.853(6)
C12 H12A 0.9800
C12 H12B 0.9800
C12 H12C 0.9800
C13 H13A 0.9800
C13 H13B 0.9800
C13 H13C 0.9800
C14 C15 1.537(10)
C14 H14A 0.9800
C14 H14B 0.9800
C14 H14C 0.9800
C15 C17 1.522(9)
C15 C16 1.532(9)
C15 P2 1.863(6)
C16 H16A 0.9800
C16 H16B 0.9800
C16 H16C 0.9800
C17 H17A 0.9800
C17 H17B 0.9800
C17 H17C 0.9800
C18 C20 1.526(11)
C18 C19 1.528(10)
C18 C21 1.535(10)
C18 P2 1.868(6)
C19 H19A 0.9800
C19 H19B 0.9800
C19 H19C 0.9800
C20 H20A 0.9800
C20 H20B 0.9800
C20 H20C 0.9800
C21 H21A 0.9800
C21 H21B 0.9800
C21 H21C 0.9800
Cu1 N3 1.893(5)
Cu1 I1 2.3784(10)
N3 P2 1.693(5)
N1 P1 1.703(5)
N1 H2N 0.9102
N2 Ni1 1.901(5)
Ni1 P1 2.1645(16)
Ni1 P2 2.1649(16)
Ni1 H1 1.54(2)
